data_2007832
loop_
_publ_author_name
'Spengler, Roland'
'Zouari, Ridha'
'Zimmermann, Helmuth'
'Ben Salah, Abdelhamid'
'Burzlaff, Hans'

_publ_section_title
;
 1,3-Propanediammonium Tetrachloromercurate
;
_journal_issue 11
_journal_name_full 'Acta Crystallographica Section C'
_journal_page_first 1628
_journal_page_last 1631
_journal_paper_doi 10.1107/S0108270198008282
_journal_volume 54
_journal_year 1998
_chemical_formula_structural '(NH3 C3H6 NH3) HgCl4'
_chemical_formula_sum 'C3 H12 Cl4 Hg N2'
_chemical_formula_weight 418.54
_chemical_name_systematic
;
1,3-Propanediammonium Tetrachloromercurate
;
_space_group_IT_number 2
_symmetry_cell_setting triclinic
_symmetry_space_group_name_Hall '-P 1'
_symmetry_space_group_name_H-M 'P -1'
_atom_type_scat_source International_Tables_Vol_C_Tables_4.6.2.8_and_6.1.1.4
_cell_angle_alpha 68.110(10)
_cell_angle_beta 72.900(10)
_cell_angle_gamma 87.940(10)
_cell_formula_units_Z 2
_cell_length_a 7.7880(10)
_cell_length_b 7.7960(10)
_cell_length_c 9.4570(10)
_cell_measurement_reflns_used 27
_cell_measurement_temperature 292
_cell_measurement_theta_max 9.4
_cell_measurement_theta_min 7.2
_cell_volume 507.47(12)
_computing_cell_refinement 'local software'
_computing_data_collection 'local software (Gomm, 1993)'
_computing_data_reduction 'local software'
_computing_molecular_graphics CRYSTAN
_computing_publication_material CRYSTAN
_computing_structure_refinement CRYSTAN
_computing_structure_solution 'CRYSTAN (Burzlaff & Rothammel, 1988)'
_diffrn_ambient_temperature 292
_diffrn_measurement_device_type 'Rebuilt Philips PW1100 diffractometer (Gomm, 1993)'
_diffrn_measurement_method \q/2\q
_diffrn_radiation_monochromator graphite
_diffrn_radiation_source 'X-ray tube'
_diffrn_radiation_type 'Mo K\a'
_diffrn_radiation_wavelength 0.70926
_diffrn_reflns_av_R_equivalents 0.042
_diffrn_reflns_av_sigmaI/netI 0.021
_diffrn_reflns_limit_h_max 8
_diffrn_reflns_limit_h_min -8
_diffrn_reflns_limit_k_max 8
_diffrn_reflns_limit_k_min -8
_diffrn_reflns_limit_l_max 11
_diffrn_reflns_limit_l_min 0
_diffrn_reflns_number 1924
_diffrn_reflns_theta_max 25
_diffrn_reflns_theta_min 0
_diffrn_standards_decay_% 0.9
_diffrn_standards_interval_count 200
_diffrn_standards_number 5
_exptl_absorpt_coefficient_mu 16.169
_exptl_absorpt_correction_T_max 0.155
_exptl_absorpt_correction_T_min 0.018
_exptl_absorpt_correction_type 'Gaussian integration (Busing & Levy, 1957)'
_exptl_crystal_colour colourless
_exptl_crystal_density_diffrn 2.739
_exptl_crystal_density_meas ?
_exptl_crystal_description parallelepiped
_exptl_crystal_F_000 384
_exptl_crystal_size_max 0.390(10)
_exptl_crystal_size_mid 0.220(10)
_exptl_crystal_size_min 0.050(10)
_refine_diff_density_max 0.82
_refine_diff_density_min -0.90
_refine_ls_extinction_coef ' 1424(0)'
_refine_ls_extinction_method 'Larson (1970)'
_refine_ls_goodness_of_fit_obs 1.12
_refine_ls_hydrogen_treatment constr
_refine_ls_matrix_type full
_refine_ls_number_parameters 114
_refine_ls_number_reflns 1800
_refine_ls_R_factor_all 0.034
_refine_ls_R_factor_obs 0.034
_refine_ls_shift/su_max 0.02
_refine_ls_structure_factor_coef Fsqd
_refine_ls_weighting_details 'w = 1/ [\s^2^(Fsqd~obs~)]'
_refine_ls_weighting_scheme calc
_refine_ls_wR_factor_all 0.071
_refine_ls_wR_factor_obs 0.048
_reflns_number_gt 1804
_reflns_number_total 1804
_reflns_threshold_expression 'refl_observed_if_Fsqd_>_ 0'
_cod_data_source_file jz1287.cif
_cod_data_source_block jz1287
_cod_depositor_comments
;
The following automatic conversions were performed:

'_exptl_crystal_density_meas' value 'not measured' was changed to '?'
- the value is perceived as not measured.

Automatic conversion script
Id: cif_fix_values 3008 2015-01-20 13:52:24Z robertas 

The following automatic conversions were performed:

'_refine_ls_weighting_scheme' value ' w = 1/ [\s^2^(Fsqd~obs~)] ' was
changed to 'calc'. New tag '_refine_ls_weighting_details' was
created. The value of the new tag was set to 'w = 1/
[\s^2^(Fsqd~obs~)]'.

Automatic conversion script
Id: cif_fix_values 3143 2015-03-26 13:38:13Z robertas 
;
_cod_original_cell_volume 507.50(10)
_cod_original_formula_sum '(C3 H12 N2) [Hg Cl4]'
_cod_database_code 2007832

loop_
_symmetry_equiv_pos_as_xyz
'  X  ,  Y  ,  Z  '
'  -X  ,  -Y  ,  -Z  '

loop_
_atom_site_label
_atom_site_fract_x
_atom_site_fract_y
_atom_site_fract_z
_atom_site_U_iso_or_equiv
_atom_site_adp_type
_atom_site_occupancy
Hg1 0 0 0 0.0320(2) Uani 1
Hg2 0.5 0.5 0.5 .02880(10) Uani 1
Cl1 0.2619(2) 0.2381(2) 0.0074(2) 0.0427(7) Uani 1
Cl2 0.7372(2) 0.2422(2) 0.0632(2) 0.0425(7) Uani 1
Cl3 0.3485(2) 0.4157(2) 0.2958(2) 0.0439(7) Uani 1
Cl4 -0.0603(2) -0.1730(2) 0.2811(2) 0.0439(7) Uani 1
N1 0.9500(6) 0.4154(8) 0.2405(7) 0.044(3) Uani 1
C1 0.800(1) 0.367(1) 0.396(1) 0.044(4) Uani 0.860(10)
C2 0.756(1) 0.165(1) 0.479(1) 0.040(4) Uani 0.860(10)
C21 0.879(6) 0.257(8) 0.395(6) 0.04(2) Uani 0.140(10)
C22 0.682(6) 0.283(8) 0.459(6) 0.04(2) Uani 0.140(10)
C3 0.586(1) 0.117(1) 0.6180(9) 0.057(4) Uani 1
N2 0.6058(7) 0.1462(9) 0.7572(8) 0.054(3) Uani 1
H1 0.97218 0.54805 0.19189 0.05271 Uovl 1
H2 1.05483 0.35864 0.26435 0.05271 Uovl 1
H3 0.91145 0.36803 0.17355 0.05271 Uovl 1
H4 0.69240 0.42169 0.37559 0.05324 Uovl 0.860(10)
H5 0.83165 0.41514 0.46603 0.05324 Uovl 0.860(10)
H6 0.85615 0.11289 0.51756 0.04764 Uovl 0.860(10)
H7 0.74561 0.11425 0.40347 0.04764 Uovl 0.860(10)
H24 0.94339 0.25100 0.47107 0.04929 Uovl 0.140(10)
H25 0.88853 0.14045 0.37855 0.04929 Uovl 0.140(10)
H26 0.62316 0.29823 0.37767 0.04527 Uovl 0.140(10)
H27 0.67478 0.39779 0.47932 0.04527 Uovl 0.140(10)
H8 0.54679 -0.01247 0.65064 0.06853 Uovl 1
H9 0.49301 0.19099 0.58319 0.06853 Uovl 1
H10 0.49142 0.11179 0.83899 0.06450 Uovl 1
H11 0.69614 0.06973 0.79245 0.06450 Uovl 1
H12 0.64184 0.27516 0.72435 0.06450 Uovl 1

loop_
_atom_site_aniso_label
_atom_site_aniso_U_11
_atom_site_aniso_U_22
_atom_site_aniso_U_33
_atom_site_aniso_U_12
_atom_site_aniso_U_13
_atom_site_aniso_U_23
Hg1 0.0319(2) 0.0306(2) 0.0356(2) 0.00270(10) -0.01120(10) -0.0143(2)
Hg2 0.02705(8) 0.0297(2) 0.0303(2) 0.00180(10) -0.00500(10) -0.0148(2)
Cl1 0.0348(7) 0.0426(9) 0.0580(10) -0.0037(6) -0.0115(7) -0.0278(9)
Cl2 0.0409(8) 0.0420(10) 0.0450(10) 0.0132(7) -0.0101(7) -0.0193(9)
Cl3 0.0478(8) 0.0480(10) 0.0350(10) 0.0052(7) -0.0084(7) -0.0176(8)
Cl4 0.0520(9) 0.0450(10) 0.0340(10) 0.0033(7) -0.0087(7) -0.0163(8)
N1 0.040(3) 0.045(4) 0.038(4) -0.004(2) -0.002(3) -0.014(3)
C1 0.051(5) 0.039(5) 0.035(5) -0.002(5) -0.002(4) -0.014(4)
C2 0.050(5) 0.037(5) 0.031(5) 0.001(4) -0.007(4) -0.016(4)
C21 0.05(3) 0.04(3) 0.04(3) 0.00(3) -0.01(2) -0.01(3)
C22 0.05(3) 0.03(3) 0.03(3) 0.00(3) 0.00(2) -0.01(2)
C3 0.060(4) 0.066(6) 0.039(5) -0.015(4) -0.012(4) -0.014(4)
N2 0.061(4) 0.058(4) 0.039(4) 0.011(3) -0.008(3) -0.021(4)

loop_
_atom_type_symbol
_atom_type_scat_dispersion_real
_atom_type_scat_dispersion_imag
Hg -2.389 9.227
Cl 0.148 0.159
N 0.006 0.003
C 0.003 0.002
H 0.000 0.000

loop_
_geom_angle_atom_site_label_1
_geom_angle_atom_site_label_2
_geom_angle_atom_site_label_3
_geom_angle_site_symmetry_1
_geom_angle_site_symmetry_3
_geom_angle
_geom_angle_publ_flag
Cl4 Hg1 Cl4 2_555 . 180 no
Cl2 Hg1 Cl4 1_455 . 90.35(6) yes
Cl2 Hg1 Cl4 1_455 2_555 89.65(6) no
Cl2 Hg1 Cl4 2_655 . 89.65(6) no
Cl2 Hg1 Cl4 2_655 2_555 90.35(6) no
Cl2 Hg1 Cl2 2_655 1_455 180 no
Cl1 Hg1 Cl4 . . 90.14(6) yes
Cl1 Hg1 Cl4 . 2_555 89.86(6) no
Cl1 Hg1 Cl2 . 1_455 88.89(5) yes
Cl1 Hg1 Cl2 . 2_655 91.11(5) no
Cl1 Hg1 Cl4 2_555 . 89.86(6) no
Cl1 Hg1 Cl4 2_555 2_555 90.14(6) no
Cl1 Hg1 Cl2 2_555 1_455 91.11(5) no
Cl1 Hg1 Cl2 2_555 2_655 88.89(5) no
Cl1 Hg1 Cl1 2_555 . 180 no
Cl3 Hg2 Cl3 2_665 . 180 no
Cl2 Hg2 Cl3 . . 90.65(6) yes
Cl2 Hg2 Cl3 . 2_665 89.35(6) no
Cl2 Hg2 Cl3 2_665 . 89.35(6) no
Cl2 Hg2 Cl3 2_665 2_665 90.65(6) no
Cl2 Hg2 Cl2 2_665 . 180 no
Cl1 Hg2 Cl3 . . 88.69(6) yes
Cl1 Hg2 Cl3 . 2_665 91.31(6) no
Cl1 Hg2 Cl2 . . 90.61(5) yes
Cl1 Hg2 Cl2 . 2_665 89.39(5) no
Cl1 Hg2 Cl3 2_665 . 91.31(6) no
Cl1 Hg2 Cl3 2_665 2_665 88.69(6) no
Cl1 Hg2 Cl2 2_665 . 89.39(5) no
Cl1 Hg2 Cl2 2_665 2_665 90.61(5) no
Cl1 Hg2 Cl1 2_665 . 180 no
Hg1 Cl1 Hg2 . . 174.33(6) yes
Hg1 Cl2 Hg2 1_655 . 156.90(9) yes
H1 N1 H2 . . 110.9(5) no
H3 N1 H2 . . 110.9(6) no
H3 N1 H1 . . 110.9(6) no
C1 N1 H2 . . 108.0(6) no
C1 N1 H1 . . 108.0(6) no
C1 N1 H3 . . 108.0(6) no
C1 N1 C21 . . 41.(2) no
H4 C1 H5 . . 108.0(10) no
C2 C1 H5 . . 108.8(8) no
C2 C1 H4 . . 107.8(9) no
N1 C1 H5 . . 110.7(8) no
N1 C1 H4 . . 109.7(8) no
N1 C1 C2 . . 111.7(8) no
H6 C2 H7 . . 108.0(10) no
C1 C2 H6 . . 108.0(8) no
C1 C2 H7 . . 108.7(7) no
C3 C2 H6 . . 109.5(7) no
C3 C2 H7 . . 110.3(8) no
C1 C2 C3 . . 112.2(7) no
H25 C21 H24 . . 108.(5) no
N1 C21 H24 . . 113.(5) no
N1 C21 H25 . . 110.(5) no
C22 C21 H24 . . 111.(5) no
C22 C21 H25 . . 109.(5) no
C22 C21 N1 . . 106.(4) no
H26 C22 H27 . . 108.(5) no
C21 C22 H27 . . 108.(5) no
C21 C22 H26 . . 109.(5) no
C3 C22 H27 . . 110.(4) no
C3 C22 H26 . . 111.(4) no
C21 C22 C3 . . 111.(4) no
H9 C3 H8 . . 108.0(8) no
N2 C3 H8 . . 108.6(6) no
N2 C3 H9 . . 108.6(8) no
C2 C3 H8 . . 108.9(8) no
C2 C3 H9 . . 108.9(7) no
C2 C3 N2 . . 113.8(7) no
H12 N2 H10 . . 110.9(7) no
H11 N2 H10 . . 110.9(5) no
H11 N2 H12 . . 110.9(7) no
C3 N2 H10 . . 108.0(6) no
C3 N2 H12 . . 108.0(6) no
C3 N2 H11 . . 108.0(7) no

loop_
_geom_bond_atom_site_label_1
_geom_bond_atom_site_label_2
_geom_bond_site_symmetry_1
_geom_bond_site_symmetry_2
_geom_bond_distance
_geom_bond_publ_flag
Hg1 Cl4 . . 2.397(2) yes
Hg1 Cl2 . 1_455 2.821(2) yes
Hg1 Cl1 . . 2.839(2) yes
Hg2 Cl3 . . 2.528(2) yes
Hg2 Cl2 . . 2.701(2) yes
Hg2 Cl1 . . 2.775(2) yes
N1 H2 . . 0.96 no
N1 H1 . . 0.96 no
N1 H3 . . 0.96 no
N1 C21 . . 1.48(5) no
N1 C1 . . 1.510(10) no
C1 H5 . . 0.97 no
C1 H4 . . 0.97 no
C1 C2 . . 1.470(10) no
C2 H7 . . 0.97 no
C2 H6 . . 0.97 no
C2 C3 . . 1.500(10) no
C21 H24 . . 0.97 no
C21 H25 . . 0.97 no
C21 C22 . . 1.51(7) no
C22 H27 . . 0.97 no
C22 H26 . . 0.97 no
C22 C3 . . 1.57(7) no
C3 H8 . . 0.97 no
C3 H9 . . 0.97 no
C3 N2 . . 1.470(10) no
N2 H10 . . 0.96 no
N2 H12 . . 0.96 no
N2 H11 . . 0.96 no

loop_
_geom_hbond_atom_site_label_D
_geom_hbond_atom_site_label_H
_geom_hbond_atom_site_label_A
_geom_hbond_site_symmetry_A
_geom_hbond_distance_DH
_geom_hbond_distance_HA
_geom_hbond_distance_DA
_geom_hbond_angle_DHA
_geom_hbond_publ_flag
N1 H1 Cl4 1_665 0.96 2.59 3.366(4) 138 yes
N1 H3 Cl2 . 0.96 2.36 3.296(4) 164 yes
N1 H2 Cl3 1_655 0.96 2.47 3.295(4) 144 yes
N2 H12 Cl3 2_666 0.96 2.35 3.279(4) 163 yes
N2 H10 Cl1 1_556 0.96 2.46 3.269(4) 141 yes
N2 H11 Cl1 2_656 0.96 2.52 3.339(4) 143 yes

loop_
_geom_torsion_atom_site_label_1
_geom_torsion_atom_site_label_2
_geom_torsion_atom_site_label_3
_geom_torsion_atom_site_label_4
_geom_torsion
_geom_torsion_publ_flag
N1 C1 C2 C3 -169.0(10) yes
C1 C2 C3 N2 -73.0(10) yes
N1 C21 C22 C3 176.0(10) yes
C21 C22 C3 N2 87.0(10) yes
